data_4072809
loop_
_publ_author_name
'Vougioukalakis, Georgios C.'
'Grubbs, Robert H.'

_publ_section_title
;
 Ruthenium Olefin Metathesis Catalysts Bearing
 anN-Fluorophenyl-N-Mesityl-Substituted UnsymmetricalN-Heterocyclic
 Carbene
;
_journal_issue 9
_journal_name_full Organometallics
_journal_page_first 2469
_journal_paper_doi 10.1021/om0610593
_journal_volume 26
_journal_year 2007
_chemical_formula_moiety 'C28 H30 Cl2 F2 N2 O Ru'
_chemical_formula_sum 'C28 H30 Cl2 F2 N2 O Ru'
_chemical_formula_weight 620.51
_chemical_name_systematic
; 
 ? 
;
_space_group_IT_number 14
_symmetry_cell_setting monoclinic
_symmetry_space_group_name_Hall '-P 2ybc'
_symmetry_space_group_name_H-M 'P 1 21/c 1'
_atom_sites_solution_hydrogens difmap
_atom_sites_solution_primary direct
_atom_sites_solution_secondary difmap
_audit_creation_method SHELXL-97
_cell_angle_alpha 90.00
_cell_angle_beta 113.5310(10)
_cell_angle_gamma 90.00
_cell_formula_units_Z 4
_cell_length_a 17.0577(5)
_cell_length_b 10.1643(3)
_cell_length_c 17.1021(5)
_cell_measurement_reflns_used 24143
_cell_measurement_temperature 100(2)
_cell_measurement_theta_max 43.26
_cell_measurement_theta_min 2.39
_cell_volume 2718.59(14)
_computing_cell_refinement 'Bruker SAINT v6.45A'
_computing_data_collection 'Bruker SMART v5.630'
_computing_data_reduction 'Bruker SAINT v6.45A'
_computing_molecular_graphics 'Bruker XP v5.1'
_computing_publication_material 'Bruker XCIF v6.12'
_computing_structure_refinement 'Bruker XL v6.12'
_computing_structure_solution 'Bruker XS v6.12'
_diffrn_ambient_temperature 100(2)
_diffrn_measured_fraction_theta_full 0.885
_diffrn_measured_fraction_theta_max 0.885
_diffrn_measurement_device_type 'Bruker SMART 1000'
_diffrn_measurement_method '\w scans at 8 \f settings'
_diffrn_radiation_monochromator graphite
_diffrn_radiation_source 'fine-focus sealed tube'
_diffrn_radiation_type MoK\a
_diffrn_radiation_wavelength 0.71073
_diffrn_reflns_av_R_equivalents 0.0748
_diffrn_reflns_av_sigmaI/netI 0.0747
_diffrn_reflns_limit_h_max 33
_diffrn_reflns_limit_h_min -30
_diffrn_reflns_limit_k_max 18
_diffrn_reflns_limit_k_min -18
_diffrn_reflns_limit_l_max 31
_diffrn_reflns_limit_l_min -31
_diffrn_reflns_number 64388
_diffrn_reflns_theta_full 44.11
_diffrn_reflns_theta_max 44.11
_diffrn_reflns_theta_min 2.39
_exptl_absorpt_coefficient_mu 0.811
_exptl_absorpt_correction_T_max 0.8880
_exptl_absorpt_correction_T_min 0.8108
_exptl_absorpt_correction_type none
_exptl_crystal_colour 'Trichroic - Brown/olive/bright green'
_exptl_crystal_density_diffrn 1.516
_exptl_crystal_density_meas 0
_exptl_crystal_density_method 'not measured'
_exptl_crystal_description Blade
_exptl_crystal_F_000 1264
_exptl_crystal_size_max 0.27
_exptl_crystal_size_mid 0.22
_exptl_crystal_size_min 0.15
_refine_diff_density_max 1.213
_refine_diff_density_min -0.739
_refine_diff_density_rms 0.128
_refine_ls_extinction_method none
_refine_ls_goodness_of_fit_ref 1.145
_refine_ls_hydrogen_treatment Unrestrained
_refine_ls_matrix_type 'Full matrix'
_refine_ls_number_parameters 445
_refine_ls_number_reflns 18912
_refine_ls_number_restraints 0
_refine_ls_restrained_S_all 1.145
_refine_ls_R_factor_all 0.0702
_refine_ls_R_factor_gt 0.0364
_refine_ls_shift/su_max 0.002
_refine_ls_shift/su_mean 0.000
_refine_ls_structure_factor_coef Fsqd
_refine_ls_weighting_details w=1/s^2^(Fo^2^)
_refine_ls_weighting_scheme sigma
_refine_ls_wR_factor_gt 0.0662
_refine_ls_wR_factor_ref 0.0718
_reflns_number_gt 12464
_reflns_number_total 18912
_reflns_threshold_expression >2sigma(I)
_cod_data_source_file om0610593si20070209_054600.cif
_cod_data_source_block gcv01
_cod_depositor_comments
;
The following automatic conversions were performed:

'_symmetry_cell_setting' value 'Monoclinic' changed to 'monoclinic'
according to /home/saulius/struct/CIF-dictionaries/cif_core.dic
dictionary named 'cif_core.dic' version 2.4.1 from
2010-06-29.

'_refine_ls_weighting_scheme' value 'Sigma' changed to
'sigma' according to
/home/saulius/struct/CIF-dictionaries/cif_core.dic dictionary named
'cif_core.dic' version 2.4.1 from 2010-06-29.

Automatic conversion script
Id: cif_fix_values 1715 2011-07-08 13:25:40Z adriana 

The following automatic conversions were performed:

'_atom_sites_solution_primary' value 'Direct methods' was changed to
'direct'.

'_atom_sites_solution_secondary' value 'Difference Fourier map' was
changed to 'difmap'.

'_atom_sites_solution_hydrogens' value 'Difference Fourier map' was
changed to 'difmap'.

Automatic conversion script
Id: cif_fix_values 6452 2018-10-05 10:23:21Z andrius 
;
_cod_original_cell_volume 2718.58(14)
_cod_original_sg_symbol_H-M P2(1)/c
_cod_database_code 4072809

loop_
_symmetry_equiv_pos_as_xyz
'x, y, z'
'-x, y+1/2, -z+1/2'
'-x, -y, -z'
'x, -y-1/2, z-1/2'

loop_
_atom_site_label
_atom_site_type_symbol
_atom_site_fract_x
_atom_site_fract_y
_atom_site_fract_z
_atom_site_U_iso_or_equiv
_atom_site_adp_type
_atom_site_occupancy
_atom_site_symmetry_multiplicity
_atom_site_calc_flag
Ru1 Ru 0.274125(6) 0.164104(9) 0.156834(6) 0.01027(2) Uani 1 1 d
Cl1 Cl 0.19709(2) 0.07239(3) 0.22927(2) 0.01762(6) Uani 1 1 d
Cl2 Cl 0.391925(19) 0.26036(3) 0.14179(2) 0.01593(5) Uani 1 1 d
F1 F 0.22480(6) 0.31161(9) 0.35166(6) 0.0315(2) Uani 1 1 d
F2 F 0.38694(6) 0.52565(8) 0.22501(6) 0.02523(18) Uani 1 1 d
O1 O 0.34673(6) -0.02611(8) 0.18024(6) 0.01437(16) Uani 1 1 d
N1 N 0.23145(7) 0.41897(11) 0.20523(7) 0.0165(2) Uani 1 1 d
N2 N 0.13126(7) 0.36721(10) 0.08294(7) 0.01490(19) Uani 1 1 d
C1 C 0.20718(7) 0.32694(12) 0.14196(7) 0.01277(19) Uani 1 1 d
C2 C 0.16557(10) 0.51823(16) 0.19522(10) 0.0256(3) Uani 1 1 d
C3 C 0.10419(10) 0.49646(15) 0.10310(9) 0.0233(3) Uani 1 1 d
C4 C 0.30494(8) 0.40625(12) 0.28250(8) 0.0133(2) Uani 1 1 d
C5 C 0.30180(9) 0.34858(13) 0.35521(9) 0.0194(2) Uani 1 1 d
C6 C 0.37358(12) 0.33224(16) 0.42991(9) 0.0282(3) Uani 1 1 d
C7 C 0.45042(11) 0.37901(17) 0.43316(10) 0.0307(4) Uani 1 1 d
C8 C 0.45625(9) 0.44546(15) 0.36503(10) 0.0250(3) Uani 1 1 d
C9 C 0.38354(8) 0.45831(12) 0.29108(9) 0.0167(2) Uani 1 1 d
C10 C 0.08699(7) 0.31541(11) -0.00154(8) 0.0128(2) Uani 1 1 d
C11 C 0.01711(8) 0.23046(12) -0.01779(8) 0.0142(2) Uani 1 1 d
C12 C -0.02705(8) 0.18591(12) -0.10118(8) 0.0156(2) Uani 1 1 d
C13 C -0.00391(8) 0.22595(12) -0.16724(8) 0.0159(2) Uani 1 1 d
C14 C 0.06565(8) 0.31067(12) -0.14858(8) 0.0159(2) Uani 1 1 d
C15 C 0.11208(8) 0.35638(12) -0.06616(8) 0.0142(2) Uani 1 1 d
C16 C -0.01011(10) 0.18919(16) 0.05195(10) 0.0219(3) Uani 1 1 d
C17 C -0.05187(11) 0.17692(18) -0.25691(10) 0.0269(3) Uani 1 1 d
C18 C 0.18875(9) 0.44402(15) -0.04735(10) 0.0212(3) Uani 1 1 d
C19 C 0.22406(8) 0.08936(12) 0.05072(8) 0.0135(2) Uani 1 1 d
C20 C 0.25628(8) -0.03635(12) 0.03673(8) 0.0134(2) Uani 1 1 d
C21 C 0.22755(8) -0.09787(13) -0.04323(9) 0.0167(2) Uani 1 1 d
C22 C 0.26167(9) -0.21773(14) -0.05324(10) 0.0220(3) Uani 1 1 d
C23 C 0.32447(9) -0.27728(14) 0.01721(10) 0.0226(3) Uani 1 1 d
C24 C 0.35440(9) -0.21928(13) 0.09725(10) 0.0191(2) Uani 1 1 d
C25 C 0.32102(8) -0.09898(12) 0.10629(8) 0.0139(2) Uani 1 1 d
C26 C 0.40664(9) -0.08242(14) 0.26190(9) 0.0191(2) Uani 1 1 d
C27 C 0.36081(12) -0.18228(16) 0.29396(12) 0.0283(3) Uani 1 1 d
C28 C 0.44158(10) 0.03185(17) 0.32211(10) 0.0257(3) Uani 1 1 d
H2A H 0.1885(11) 0.6022(18) 0.2071(11) 0.025(5) Uiso 1 1 d
H2B H 0.1404(12) 0.4968(18) 0.2386(12) 0.033(5) Uiso 1 1 d
H3A H 0.0474(11) 0.4978(17) 0.0997(11) 0.023(4) Uiso 1 1 d
H3B H 0.1097(12) 0.5638(18) 0.0659(11) 0.030(5) Uiso 1 1 d
H6 H 0.3693(13) 0.2905(19) 0.4714(13) 0.040(6) Uiso 1 1 d
H7 H 0.4966(14) 0.366(2) 0.4836(14) 0.050(6) Uiso 1 1 d
H8 H 0.5076(13) 0.481(2) 0.3682(13) 0.046(6) Uiso 1 1 d
H12 H -0.0762(11) 0.1312(15) -0.1135(10) 0.018(4) Uiso 1 1 d
H14 H 0.0815(11) 0.3364(15) -0.1944(10) 0.018(4) Uiso 1 1 d
H16A H -0.0351(13) 0.262(2) 0.0696(13) 0.044(6) Uiso 1 1 d
H16B H 0.0313(14) 0.166(2) 0.0992(14) 0.049(6) Uiso 1 1 d
H16C H -0.0460(13) 0.117(2) 0.0357(12) 0.038(5) Uiso 1 1 d
H17A H -0.0654(15) 0.246(2) -0.2997(14) 0.061(7) Uiso 1 1 d
H17B H -0.1047(15) 0.133(2) -0.2620(13) 0.050(6) Uiso 1 1 d
H17C H -0.0201(14) 0.121(2) -0.2684(13) 0.048(6) Uiso 1 1 d
H18A H 0.2022(13) 0.4517(19) -0.0954(13) 0.045(6) Uiso 1 1 d
H18B H 0.2349(15) 0.414(2) -0.0067(14) 0.054(7) Uiso 1 1 d
H18C H 0.1831(13) 0.530(2) -0.0253(12) 0.039(5) Uiso 1 1 d
H19 H 0.1758(10) 0.1271(15) 0.0007(10) 0.015(4) Uiso 1 1 d
H21 H 0.1862(11) -0.0560(16) -0.0886(11) 0.023(4) Uiso 1 1 d
H22 H 0.2419(10) -0.2566(16) -0.1052(10) 0.021(4) Uiso 1 1 d
H23 H 0.3504(11) -0.3590(16) 0.0134(10) 0.023(4) Uiso 1 1 d
H24 H 0.3957(11) -0.2568(17) 0.1419(10) 0.022(4) Uiso 1 1 d
H26 H 0.4512(11) -0.1230(16) 0.2517(10) 0.021(4) Uiso 1 1 d
H27A H 0.3203(14) -0.143(2) 0.3104(13) 0.045(6) Uiso 1 1 d
H27B H 0.4033(13) -0.2254(19) 0.3437(13) 0.041(6) Uiso 1 1 d
H27C H 0.3358(12) -0.2502(19) 0.2529(12) 0.035(5) Uiso 1 1 d
H28A H 0.4637(11) 0.1035(17) 0.2978(11) 0.023(4) Uiso 1 1 d
H28B H 0.4799(14) -0.001(2) 0.3761(13) 0.044(6) Uiso 1 1 d
H28C H 0.3970(12) 0.0687(17) 0.3361(11) 0.028(5) Uiso 1 1 d

loop_
_atom_site_aniso_label
_atom_site_aniso_U_11
_atom_site_aniso_U_22
_atom_site_aniso_U_33
_atom_site_aniso_U_23
_atom_site_aniso_U_13
_atom_site_aniso_U_12
Ru1 0.00867(3) 0.01056(4) 0.01067(4) -0.00095(3) 0.00290(3) 0.00089(3)
Cl1 0.01722(13) 0.01877(14) 0.02030(15) 0.00088(11) 0.01111(12) -0.00008(11)
Cl2 0.01294(12) 0.01732(13) 0.01808(14) -0.00379(10) 0.00678(11) -0.00354(10)
F1 0.0382(5) 0.0322(5) 0.0358(5) -0.0109(4) 0.0271(5) -0.0143(4)
F2 0.0364(5) 0.0179(4) 0.0286(5) -0.0027(3) 0.0206(4) -0.0067(4)
O1 0.0144(4) 0.0122(4) 0.0139(4) 0.0003(3) 0.0029(3) 0.0036(3)
N1 0.0133(4) 0.0169(5) 0.0146(5) -0.0052(4) 0.0007(4) 0.0057(4)
N2 0.0117(4) 0.0151(5) 0.0142(5) -0.0030(3) 0.0012(4) 0.0052(4)
C1 0.0115(4) 0.0137(5) 0.0122(5) -0.0016(4) 0.0037(4) -0.0004(4)
C2 0.0188(6) 0.0245(7) 0.0244(7) -0.0112(6) -0.0009(5) 0.0095(5)
C3 0.0208(6) 0.0218(7) 0.0209(7) -0.0065(5) 0.0015(5) 0.0108(5)
C4 0.0128(5) 0.0132(5) 0.0116(5) -0.0031(4) 0.0026(4) 0.0008(4)
C5 0.0262(6) 0.0165(6) 0.0187(6) -0.0045(5) 0.0124(5) -0.0027(5)
C6 0.0466(9) 0.0224(7) 0.0131(6) 0.0002(5) 0.0094(6) 0.0059(7)
C7 0.0282(8) 0.0309(8) 0.0190(7) -0.0091(6) -0.0053(6) 0.0110(6)
C8 0.0136(5) 0.0269(7) 0.0289(8) -0.0132(6) 0.0026(5) -0.0004(5)
C9 0.0180(5) 0.0136(5) 0.0190(6) -0.0050(4) 0.0079(5) -0.0014(4)
C10 0.0096(4) 0.0131(5) 0.0125(5) -0.0011(4) 0.0010(4) 0.0027(4)
C11 0.0112(5) 0.0155(5) 0.0154(6) 0.0012(4) 0.0050(4) 0.0028(4)
C12 0.0120(5) 0.0164(6) 0.0165(6) -0.0005(4) 0.0038(4) -0.0007(4)
C13 0.0153(5) 0.0153(6) 0.0152(6) -0.0010(4) 0.0043(4) 0.0002(4)
C14 0.0157(5) 0.0169(6) 0.0149(6) 0.0010(4) 0.0059(5) 0.0008(4)
C15 0.0116(4) 0.0131(5) 0.0157(5) 0.0009(4) 0.0033(4) 0.0010(4)
C16 0.0176(6) 0.0311(8) 0.0172(6) 0.0022(5) 0.0072(5) -0.0003(5)
C17 0.0282(7) 0.0326(9) 0.0167(7) -0.0051(6) 0.0055(6) -0.0079(7)
C18 0.0183(6) 0.0212(7) 0.0229(7) -0.0002(5) 0.0072(5) -0.0057(5)
C19 0.0120(5) 0.0128(5) 0.0148(5) -0.0011(4) 0.0044(4) 0.0006(4)
C20 0.0121(5) 0.0127(5) 0.0165(6) -0.0025(4) 0.0068(4) -0.0014(4)
C21 0.0152(5) 0.0170(6) 0.0170(6) -0.0050(4) 0.0056(5) -0.0022(4)
C22 0.0214(6) 0.0207(7) 0.0259(7) -0.0111(5) 0.0115(6) -0.0032(5)
C23 0.0206(6) 0.0142(6) 0.0339(8) -0.0079(5) 0.0119(6) 0.0003(5)
C24 0.0166(5) 0.0138(6) 0.0259(7) -0.0010(5) 0.0073(5) 0.0021(5)
C25 0.0127(5) 0.0121(5) 0.0175(6) -0.0019(4) 0.0067(4) -0.0009(4)
C26 0.0174(6) 0.0200(6) 0.0172(6) 0.0044(5) 0.0042(5) 0.0069(5)
C27 0.0361(8) 0.0229(8) 0.0312(8) 0.0107(6) 0.0190(7) 0.0088(6)
C28 0.0223(7) 0.0296(8) 0.0187(7) -0.0012(6) 0.0014(6) 0.0061(6)

loop_
_atom_type_symbol
_atom_type_description
_atom_type_scat_dispersion_real
_atom_type_scat_dispersion_imag
_atom_type_scat_source
C C 0.0033 0.0016 'International Tables Vol C Tables 4.2.6.8 and 6.1.1.4'
H H 0.0000 0.0000 'International Tables Vol C Tables 4.2.6.8 and 6.1.1.4'
N N 0.0061 0.0033 'International Tables Vol C Tables 4.2.6.8 and 6.1.1.4'
O O 0.0106 0.0060 'International Tables Vol C Tables 4.2.6.8 and 6.1.1.4'
F F 0.0171 0.0103 'International Tables Vol C Tables 4.2.6.8 and 6.1.1.4'
Cl Cl 0.1484 0.1585 'International Tables Vol C Tables 4.2.6.8 and 6.1.1.4'
Ru Ru -1.2594 0.8363 'International Tables Vol C Tables 4.2.6.8 and 6.1.1.4'

loop_
_geom_angle_atom_site_label_1
_geom_angle_atom_site_label_2
_geom_angle_atom_site_label_3
_geom_angle
_geom_angle_publ_flag
C19 Ru1 C1 101.74(5) yes
C19 Ru1 O1 79.94(4) yes
C1 Ru1 O1 176.05(4) yes
C19 Ru1 Cl1 102.81(4) yes
C1 Ru1 Cl1 89.08(4) yes
O1 Ru1 Cl1 87.06(2) yes
C19 Ru1 Cl2 98.37(4) yes
C1 Ru1 Cl2 96.52(4) yes
O1 Ru1 Cl2 86.72(2) yes
Cl1 Ru1 Cl2 156.505(12) yes
C25 O1 C26 120.40(9) ?
C25 O1 Ru1 110.41(7) ?
C26 O1 Ru1 128.80(7) ?
C1 N1 C4 123.52(10) ?
C1 N1 C2 113.77(10) ?
C4 N1 C2 121.45(10) ?
C1 N2 C10 127.11(10) ?
C1 N2 C3 113.03(10) ?
C10 N2 C3 118.20(10) ?
N2 C1 N1 106.39(10) ?
N2 C1 Ru1 133.30(9) ?
N1 C1 Ru1 119.83(8) ?
N1 C2 C3 101.49(10) ?
N1 C2 H2A 111.8(11) ?
C3 C2 H2A 114.6(11) ?
N1 C2 H2B 107.1(10) ?
C3 C2 H2B 114.1(11) ?
H2A C2 H2B 107.6(14) ?
N2 C3 C2 102.78(11) ?
N2 C3 H3A 113.9(11) ?
C2 C3 H3A 109.1(10) ?
N2 C3 H3B 110.8(11) ?
C2 C3 H3B 111.9(11) ?
H3A C3 H3B 108.4(15) ?
C5 C4 C9 116.32(12) ?
C5 C4 N1 122.32(12) ?
C9 C4 N1 121.25(12) ?
F1 C5 C6 119.82(13) ?
F1 C5 C4 117.50(12) ?
C6 C5 C4 122.64(13) ?
C7 C6 C5 118.32(14) ?
C7 C6 H6 122.3(14) ?
C5 C6 H6 119.3(14) ?
C6 C7 C8 121.51(14) ?
C6 C7 H7 115.8(14) ?
C8 C7 H7 122.7(14) ?
C9 C8 C7 118.52(14) ?
C9 C8 H8 119.8(13) ?
C7 C8 H8 121.7(13) ?
F2 C9 C8 119.67(13) ?
F2 C9 C4 117.92(12) ?
C8 C9 C4 122.39(13) ?
C15 C10 C11 121.94(11) ?
C15 C10 N2 118.81(11) ?
C11 C10 N2 119.16(11) ?
C12 C11 C10 118.03(11) ?
C12 C11 C16 120.59(12) ?
C10 C11 C16 121.38(12) ?
C11 C12 C13 121.34(12) ?
C11 C12 H12 118.7(9) ?
C13 C12 H12 119.8(9) ?
C14 C13 C12 118.90(12) ?
C14 C13 C17 120.24(12) ?
C12 C13 C17 120.86(12) ?
C15 C14 C13 121.68(12) ?
C15 C14 H14 120.2(10) ?
C13 C14 H14 118.1(10) ?
C14 C15 C10 118.10(11) ?
C14 C15 C18 120.51(12) ?
C10 C15 C18 121.37(12) ?
C11 C16 H16A 110.4(12) ?
C11 C16 H16B 114.8(14) ?
H16A C16 H16B 102.2(17) ?
C11 C16 H16C 111.1(12) ?
H16A C16 H16C 112.6(17) ?
H16B C16 H16C 105.4(17) ?
C13 C17 H17A 113.4(13) ?
C13 C17 H17B 110.5(12) ?
H17A C17 H17B 109.3(18) ?
C13 C17 H17C 108.4(14) ?
H17A C17 H17C 106.7(19) ?
H17B C17 H17C 108.3(18) ?
C15 C18 H18A 110.9(12) ?
C15 C18 H18B 113.2(15) ?
H18A C18 H18B 105.5(18) ?
C15 C18 H18C 113.7(12) ?
H18A C18 H18C 111.2(16) ?
H18B C18 H18C 101.7(18) ?
C20 C19 Ru1 118.13(9) ?
C20 C19 H19 115.8(9) ?
Ru1 C19 H19 126.1(9) ?
C21 C20 C25 118.18(11) ?
C21 C20 C19 123.13(12) ?
C25 C20 C19 118.67(11) ?
C22 C21 C20 120.69(13) ?
C22 C21 H21 121.3(10) ?
C20 C21 H21 118.0(10) ?
C21 C22 C23 119.36(13) ?
C21 C22 H22 119.5(11) ?
C23 C22 H22 121.1(10) ?
C24 C23 C22 121.50(12) ?
C24 C23 H23 116.0(10) ?
C22 C23 H23 122.5(10) ?
C25 C24 C23 118.70(13) ?
C25 C24 H24 120.1(11) ?
C23 C24 H24 121.1(11) ?
O1 C25 C24 125.70(12) ?
O1 C25 C20 112.74(10) ?
C24 C25 C20 121.54(12) ?
O1 C26 C28 106.42(11) ?
O1 C26 C27 109.90(12) ?
C28 C26 C27 112.97(13) ?
O1 C26 H26 107.4(10) ?
C28 C26 H26 109.6(10) ?
C27 C26 H26 110.3(10) ?
C26 C27 H27A 112.1(13) ?
C26 C27 H27B 107.9(12) ?
H27A C27 H27B 108.1(17) ?
C26 C27 H27C 111.2(11) ?
H27A C27 H27C 111.3(17) ?
H27B C27 H27C 106.0(16) ?
C26 C28 H28A 113.3(10) ?
C26 C28 H28B 109.0(12) ?
H28A C28 H28B 115.8(16) ?
C26 C28 H28C 109.5(11) ?
H28A C28 H28C 106.9(14) ?
H28B C28 H28C 101.5(15) ?

loop_
_geom_bond_atom_site_label_1
_geom_bond_atom_site_label_2
_geom_bond_distance
_geom_bond_publ_flag
Ru1 C19 1.8337(12) yes
Ru1 C1 1.9688(12) yes
Ru1 O1 2.2441(8) yes
Ru1 Cl1 2.3303(3) yes
Ru1 Cl2 2.3396(3) yes
F1 C5 1.3440(16) ?
F2 C9 1.3419(15) ?
O1 C25 1.3775(15) ?
O1 C26 1.4775(15) ?
N1 C1 1.3637(15) ?
N1 C4 1.4184(15) ?
N1 C2 1.4685(16) ?
N2 C1 1.3489(15) ?
N2 C10 1.4365(16) ?
N2 C3 1.4782(17) ?
C2 C3 1.520(2) ?
C2 H2A 0.927(18) ?
C2 H2B 1.018(19) ?
C3 H3A 0.947(18) ?
C3 H3B 0.965(18) ?
C4 C5 1.3950(18) ?
C4 C9 1.3935(18) ?
C5 C6 1.382(2) ?
C6 C7 1.374(3) ?
C6 H6 0.85(2) ?
C7 C8 1.384(3) ?
C7 H7 0.92(2) ?
C8 C9 1.3792(19) ?
C8 H8 0.93(2) ?
C10 C15 1.3984(17) ?
C10 C11 1.4069(17) ?
C11 C12 1.3960(18) ?
C11 C16 1.5020(19) ?
C12 C13 1.3978(18) ?
C12 H12 0.957(16) ?
C13 C14 1.3961(18) ?
C13 C17 1.5058(19) ?
C14 C15 1.3922(18) ?
C14 H14 0.962(16) ?
C15 C18 1.5071(18) ?
C16 H16A 0.96(2) ?
C16 H16B 0.87(2) ?
C16 H16C 0.92(2) ?
C17 H17A 0.97(2) ?
C17 H17B 0.98(2) ?
C17 H17C 0.86(2) ?
C18 H18A 0.94(2) ?
C18 H18B 0.87(2) ?
C18 H18C 0.97(2) ?
C19 C20 1.4481(17) ?
C19 H19 0.997(16) ?
C20 C21 1.4023(17) ?
C20 C25 1.4109(17) ?
C21 C22 1.3899(19) ?
C21 H21 0.918(17) ?
C22 C23 1.391(2) ?
C22 H22 0.905(16) ?
C23 C24 1.387(2) ?
C23 H23 0.955(17) ?
C24 C25 1.3833(18) ?
C24 H24 0.892(16) ?
C26 C28 1.508(2) ?
C26 C27 1.511(2) ?
C26 H26 0.941(17) ?
C27 H27A 0.93(2) ?
C27 H27B 0.97(2) ?
C27 H27C 0.96(2) ?
C28 H28A 0.985(17) ?
C28 H28B 0.95(2) ?
C28 H28C 0.960(18) ?
